data_4510502
loop_
_publ_author_name
'Thu\'ery, Pierre'

_publ_section_title
;
 Increasing Complexity in the Uranyl Ion--Kemp&#x2019;s Triacid System:
 From One- and Two-Dimensional Polymers to Uranyl--Copper(II) Dodeca- and
 Hexadecanuclear Species
;
_journal_issue 5
_journal_name_full 'Crystal Growth &amp; Design'
_journal_page_first 2665
_journal_paper_doi 10.1021/cg500353k
_journal_volume 14
_journal_year 2014
_chemical_formula_sum 'C24 H35 O16 Tb U'
_chemical_formula_weight 976.47
_space_group_IT_number 15
_symmetry_cell_setting monoclinic
_symmetry_space_group_name_Hall '-C 2yc'
_symmetry_space_group_name_H-M 'C 1 2/c 1'
_atom_sites_solution_hydrogens geom
_atom_sites_solution_primary direct
_atom_sites_solution_secondary difmap
_audit_creation_method SHELXL-97
_cell_angle_alpha 90.00
_cell_angle_beta 113.677(3)
_cell_angle_gamma 90.00
_cell_formula_units_Z 4
_cell_length_a 25.5369(15)
_cell_length_b 7.9206(5)
_cell_length_c 16.8430(6)
_cell_measurement_reflns_used 95484
_cell_measurement_temperature 150(2)
_cell_measurement_theta_max 30.51
_cell_measurement_theta_min 2.51
_cell_volume 3120.0(3)
_computing_cell_refinement 'HKL2000 (Otwinowski & Minor, 1997)'
_computing_data_collection 'COLLECT (Nonius, 1998)'
_computing_data_reduction 'HKL2000 (Otwinowski & Minor, 1997)'
_computing_molecular_graphics 'SHELXTL (Sheldrick, 2008)'
_computing_publication_material 'SHELXTL (Sheldrick, 2008); PLATON (Spek, 2003)'
_computing_structure_refinement 'SHELXL-97 (Sheldrick, 2008)'
_computing_structure_solution 'SHELXS-97 (Sheldrick, 2008)'
_diffrn_ambient_temperature 150(2)
_diffrn_measured_fraction_theta_full 0.999
_diffrn_measured_fraction_theta_max 0.999
_diffrn_measurement_device_type 'Nonius Kappa-CCD area-detector diffractometer'
_diffrn_measurement_method '2 \f and 13 \w scans with 2\% steps (788 frames)'
_diffrn_radiation_monochromator graphite
_diffrn_radiation_source 'fine-focus sealed tube'
_diffrn_radiation_type MoK\a
_diffrn_radiation_wavelength 0.71073
_diffrn_reflns_av_R_equivalents 0.0392
_diffrn_reflns_av_unetI/netI 0.0393
_diffrn_reflns_limit_h_max 36
_diffrn_reflns_limit_h_min -35
_diffrn_reflns_limit_k_max 11
_diffrn_reflns_limit_k_min -11
_diffrn_reflns_limit_l_max 23
_diffrn_reflns_limit_l_min -24
_diffrn_reflns_number 95484
_diffrn_reflns_theta_full 30.51
_diffrn_reflns_theta_max 30.51
_diffrn_reflns_theta_min 2.51
_diffrn_standards_decay_% 0
_diffrn_standards_interval_time 0
_diffrn_standards_number 0
_exptl_absorpt_coefficient_mu 7.502
_exptl_absorpt_correction_T_max 0.638
_exptl_absorpt_correction_T_min 0.392
_exptl_absorpt_correction_type multi-scan
_exptl_absorpt_process_details 'SCALEPACK (Otwinowski & Minor, 1997)'
_exptl_crystal_colour 'translucent light yellow'
_exptl_crystal_density_diffrn 2.079
_exptl_crystal_density_method 'not measured'
_exptl_crystal_description platelet
_exptl_crystal_F_000 1856
_exptl_crystal_size_max 0.15
_exptl_crystal_size_mid 0.15
_exptl_crystal_size_min 0.06
_refine_diff_density_max 2.247
_refine_diff_density_min -1.084
_refine_diff_density_rms 0.181
_refine_ls_extinction_method none
_refine_ls_goodness_of_fit_ref 1.021
_refine_ls_hydrogen_treatment constr
_refine_ls_matrix_type full
_refine_ls_number_parameters 195
_refine_ls_number_reflns 4755
_refine_ls_number_restraints 0
_refine_ls_restrained_S_all 1.021
_refine_ls_R_factor_all 0.0348
_refine_ls_R_factor_gt 0.0285
_refine_ls_shift/su_max 0.001
_refine_ls_shift/su_mean 0.000
_refine_ls_structure_factor_coef Fsqd
_refine_ls_weighting_details 'calc w=1/[\s^2^(Fo^2^)+(0.0458P)^2^+2.4354P] where P=(Fo^2^+2Fc^2^)/3'
_refine_ls_weighting_scheme calc
_refine_ls_wR_factor_gt 0.0764
_refine_ls_wR_factor_ref 0.0784
_reflns_number_gt 4251
_reflns_number_total 4755
_reflns_threshold_expression >2sigma(I)
_cod_data_source_file cg500353k_si_002.cif
_cod_data_source_block 4
_cod_depositor_comments 'Adding full bibliography for 4510499--4510507.cif.'
_cod_original_sg_symbol_H-M 'C 2/c'
_cod_database_code 4510502

loop_
_symmetry_equiv_pos_as_xyz
'x, y, z'
'-x, y, -z+1/2'
'x+1/2, y+1/2, z'
'-x+1/2, y+1/2, -z+1/2'
'-x, -y, -z'
'x, -y, z-1/2'
'-x+1/2, -y+1/2, -z'
'x+1/2, -y+1/2, z-1/2'

loop_
_atom_site_label
_atom_site_type_symbol
_atom_site_fract_x
_atom_site_fract_y
_atom_site_fract_z
_atom_site_U_iso_or_equiv
_atom_site_adp_type
_atom_site_occupancy
_atom_site_symmetry_multiplicity
_atom_site_calc_flag
_atom_site_refinement_flags
U U 0.0000 0.0000 0.0000 0.02731(6) Uani 1 2 d S
Tb Tb 0.0000 0.38729(3) 0.2500 0.02590(6) Uani 1 2 d S
O1 O 0.00904(13) -0.2250(4) 0.01042(16) 0.0434(6) Uani 1 1 d .
O2 O 0.07478(13) 0.0262(4) 0.13022(17) 0.0439(7) Uani 1 1 d .
O3 O 0.06568(11) 0.2483(4) 0.20449(16) 0.0406(6) Uani 1 1 d .
O4 O 0.05663(12) 0.2098(4) 0.36003(17) 0.0440(6) Uani 1 1 d .
O5 O 0.06326(13) -0.0218(4) 0.43720(19) 0.0413(6) Uani 1 1 d .
O6 O 0.06760(12) -0.4003(4) 0.2802(2) 0.0497(7) Uani 1 1 d .
O7 O 0.05159(10) -0.1250(3) 0.26979(19) 0.0376(6) Uani 1 1 d .
H7 H 0.0144 -0.1631 0.2552 0.045 Uiso 0.50 1 d PR
O8 O -0.0152(2) 0.5010(4) 0.1079(2) 0.0626(10) Uani 1 1 d .
H8A H -0.0031 0.4046 0.0847 0.075 Uiso 1 1 d R
H8B H -0.0027 0.5839 0.0852 0.075 Uiso 1 1 d R
C1 C 0.15241(14) 0.0834(5) 0.2648(2) 0.0287(6) Uani 1 1 d .
C2 C 0.16484(15) 0.1619(5) 0.3542(2) 0.0304(6) Uani 1 1 d .
H2A H 0.2065 0.1822 0.3831 0.036 Uiso 1 1 calc R
H2B H 0.1459 0.2736 0.3445 0.036 Uiso 1 1 calc R
C3 C 0.14688(14) 0.0638(4) 0.4175(2) 0.0285(6) Uani 1 1 d .
C4 C 0.16427(15) -0.1224(4) 0.4209(2) 0.0310(7) Uani 1 1 d .
H4A H 0.1463 -0.1850 0.4542 0.037 Uiso 1 1 calc R
H4B H 0.2062 -0.1298 0.4538 0.037 Uiso 1 1 calc R
C5 C 0.14888(14) -0.2143(4) 0.3329(2) 0.0305(6) Uani 1 1 d .
C6 C 0.16762(15) -0.1047(5) 0.2733(2) 0.0318(7) Uani 1 1 d .
H6A H 0.2097 -0.1141 0.2941 0.038 Uiso 1 1 calc R
H6B H 0.1509 -0.1547 0.2145 0.038 Uiso 1 1 calc R
C7 C 0.09202(15) 0.1224(5) 0.1977(2) 0.0330(7) Uani 1 1 d .
C8 C 0.19096(17) 0.1741(6) 0.2264(3) 0.0423(8) Uani 1 1 d .
H8C H 0.1832 0.1287 0.1686 0.063 Uiso 1 1 calc R
H8D H 0.2312 0.1555 0.2643 0.063 Uiso 1 1 calc R
H8E H 0.1828 0.2955 0.2220 0.063 Uiso 1 1 calc R
C9 C 0.08382(15) 0.0866(5) 0.4002(2) 0.0327(7) Uani 1 1 d .
C10 C 0.17768(18) 0.1407(5) 0.5085(2) 0.0424(9) Uani 1 1 d .
H10A H 0.1647 0.0841 0.5491 0.064 Uiso 1 1 calc R
H10B H 0.1689 0.2614 0.5065 0.064 Uiso 1 1 calc R
H10C H 0.2190 0.1253 0.5278 0.064 Uiso 1 1 calc R
C11 C 0.08469(15) -0.2526(4) 0.2911(2) 0.0309(7) Uani 1 1 d .
C12 C 0.18220(17) -0.3805(4) 0.3503(3) 0.0403(8) Uani 1 1 d .
H12A H 0.1725 -0.4417 0.2957 0.060 Uiso 1 1 calc R
H12B H 0.1721 -0.4496 0.3904 0.060 Uiso 1 1 calc R
H12C H 0.2233 -0.3567 0.3761 0.060 Uiso 1 1 calc R

loop_
_atom_site_aniso_label
_atom_site_aniso_U_11
_atom_site_aniso_U_22
_atom_site_aniso_U_33
_atom_site_aniso_U_23
_atom_site_aniso_U_13
_atom_site_aniso_U_12
U 0.02912(10) 0.02963(11) 0.02553(9) 0.00160(6) 0.01344(7) 0.00194(6)
Tb 0.02664(11) 0.01824(11) 0.03275(11) 0.000 0.01185(8) 0.000
O1 0.0595(17) 0.0358(16) 0.0400(13) 0.0035(11) 0.0253(12) 0.0060(13)
O2 0.0415(15) 0.0529(17) 0.0328(13) -0.0095(11) 0.0103(11) 0.0065(13)
O3 0.0367(13) 0.0467(17) 0.0376(12) -0.0002(11) 0.0142(10) 0.0118(12)
O4 0.0474(15) 0.0459(16) 0.0438(14) 0.0128(12) 0.0235(12) 0.0200(13)
O5 0.0411(15) 0.0450(17) 0.0456(15) 0.0099(12) 0.0257(12) 0.0066(12)
O6 0.0353(14) 0.0258(14) 0.086(2) -0.0081(13) 0.0224(15) -0.0071(11)
O7 0.0238(11) 0.0299(14) 0.0565(15) -0.0014(11) 0.0133(11) -0.0028(10)
O8 0.105(3) 0.039(2) 0.0534(19) 0.0103(12) 0.043(2) 0.0007(17)
C1 0.0297(15) 0.0266(16) 0.0327(15) -0.0007(12) 0.0157(12) -0.0021(13)
C2 0.0325(16) 0.0237(16) 0.0349(15) -0.0036(13) 0.0134(13) -0.0058(13)
C3 0.0275(15) 0.0239(17) 0.0309(15) -0.0016(12) 0.0085(12) 0.0001(13)
C4 0.0281(15) 0.0255(18) 0.0357(16) 0.0009(12) 0.0090(12) 0.0020(12)
C5 0.0279(15) 0.0227(16) 0.0400(17) -0.0009(13) 0.0128(13) 0.0019(13)
C6 0.0300(16) 0.0305(18) 0.0385(17) -0.0048(13) 0.0176(13) 0.0014(13)
C7 0.0330(17) 0.038(2) 0.0291(15) -0.0007(13) 0.0137(13) 0.0002(14)
C8 0.0413(19) 0.043(2) 0.053(2) 0.0038(17) 0.0298(17) -0.0010(17)
C9 0.0326(16) 0.0386(19) 0.0300(15) 0.0039(13) 0.0160(13) 0.0075(14)
C10 0.050(2) 0.040(2) 0.0304(16) -0.0047(14) 0.0091(15) 0.0013(18)
C11 0.0325(16) 0.0241(18) 0.0371(16) -0.0036(12) 0.0149(13) -0.0020(13)
C12 0.0380(19) 0.0253(19) 0.055(2) -0.0016(15) 0.0164(16) 0.0060(14)

loop_
_atom_type_symbol
_atom_type_description
_atom_type_scat_dispersion_real
_atom_type_scat_dispersion_imag
_atom_type_scat_source
C C 0.0033 0.0016 'International Tables Vol C Tables 4.2.6.8 and 6.1.1.4'
H H 0.0000 0.0000 'International Tables Vol C Tables 4.2.6.8 and 6.1.1.4'
O O 0.0106 0.0060 'International Tables Vol C Tables 4.2.6.8 and 6.1.1.4'
Tb Tb -0.1723 4.1537 'International Tables Vol C Tables 4.2.6.8 and 6.1.1.4'
U U -9.6767 9.6646 'International Tables Vol C Tables 4.2.6.8 and 6.1.1.4'

loop_
_geom_angle_atom_site_label_1
_geom_angle_atom_site_label_2
_geom_angle_atom_site_label_3
_geom_angle
_geom_angle_site_symmetry_1
_geom_angle_site_symmetry_3
O1 U O1 180.0(2) 5 .
O1 U O5 88.09(11) 5 6
O1 U O5 91.91(11) . 6
O1 U O5 91.91(11) 5 2
O1 U O5 88.09(11) . 2
O5 U O5 180.0 6 2
O1 U O2 91.66(12) 5 .
O1 U O2 88.34(12) . .
O5 U O2 87.89(11) 6 .
O5 U O2 92.11(11) 2 .
O1 U O2 88.34(12) 5 5
O1 U O2 91.66(12) . 5
O5 U O2 92.11(11) 6 5
O5 U O2 87.89(11) 2 5
O2 U O2 180.0 . 5
O4 Tb O4 105.13(16) 2 .
O4 Tb O6 142.07(11) 2 1_565
O4 Tb O6 95.42(12) . 1_565
O4 Tb O6 95.42(12) 2 2_565
O4 Tb O6 142.07(11) . 2_565
O6 Tb O6 86.82(15) 1_565 2_565
O4 Tb O3 71.44(9) 2 2
O4 Tb O3 75.82(10) . 2
O6 Tb O3 145.69(11) 1_565 2
O6 Tb O3 81.21(10) 2_565 2
O4 Tb O3 75.82(10) 2 .
O4 Tb O3 71.44(9) . .
O6 Tb O3 81.21(10) 1_565 .
O6 Tb O3 145.69(11) 2_565 .
O3 Tb O3 124.80(14) 2 .
O4 Tb O8 144.41(12) 2 2
O4 Tb O8 68.66(11) . 2
O6 Tb O8 72.82(13) 1_565 2
O6 Tb O8 76.02(13) 2_565 2
O3 Tb O8 73.12(11) 2 2
O3 Tb O8 129.27(12) . 2
O4 Tb O8 68.66(11) 2 .
O4 Tb O8 144.41(12) . .
O6 Tb O8 76.02(13) 1_565 .
O6 Tb O8 72.82(13) 2_565 .
O3 Tb O8 129.27(12) 2 .
O3 Tb O8 73.12(11) . .
O8 Tb O8 136.62(15) 2 .
C7 O2 U 139.8(2) . .
C7 O3 Tb 152.4(2) . .
C9 O4 Tb 162.8(3) . .
C9 O5 U 132.9(2) . 2
C11 O6 Tb 155.2(3) . 1_545
C11 O7 H7 107.9 . .
Tb O8 H8A 98.9 . .
Tb O8 H8B 139.3 . .
H8A O8 H8B 100.5 . .
C6 C1 C7 114.0(3) . .
C6 C1 C2 110.9(3) . .
C7 C1 C2 113.0(3) . .
C6 C1 C8 108.0(3) . .
C7 C1 C8 102.6(3) . .
C2 C1 C8 107.7(3) . .
C3 C2 C1 118.3(3) . .
C3 C2 H2A 107.7 . .
C1 C2 H2A 107.7 . .
C3 C2 H2B 107.7 . .
C1 C2 H2B 107.7 . .
H2A C2 H2B 107.1 . .
C9 C3 C2 113.2(3) . .
C9 C3 C4 112.8(3) . .
C2 C3 C4 110.5(3) . .
C9 C3 C10 102.8(3) . .
C2 C3 C10 108.5(3) . .
C4 C3 C10 108.6(3) . .
C3 C4 C5 117.1(3) . .
C3 C4 H4A 108.0 . .
C5 C4 H4A 108.0 . .
C3 C4 H4B 108.0 . .
C5 C4 H4B 108.0 . .
H4A C4 H4B 107.3 . .
C12 C5 C11 109.1(3) . .
C12 C5 C6 108.4(3) . .
C11 C5 C6 111.5(3) . .
C12 C5 C4 108.2(3) . .
C11 C5 C4 110.2(3) . .
C6 C5 C4 109.4(3) . .
C1 C6 C5 118.4(3) . .
C1 C6 H6A 107.7 . .
C5 C6 H6A 107.7 . .
C1 C6 H6B 107.7 . .
C5 C6 H6B 107.7 . .
H6A C6 H6B 107.1 . .
O3 C7 O2 123.6(3) . .
O3 C7 C1 121.3(3) . .
O2 C7 C1 114.6(3) . .
C1 C8 H8C 109.5 . .
C1 C8 H8D 109.5 . .
H8C C8 H8D 109.5 . .
C1 C8 H8E 109.5 . .
H8C C8 H8E 109.5 . .
H8D C8 H8E 109.5 . .
O4 C9 O5 122.9(3) . .
O4 C9 C3 121.2(3) . .
O5 C9 C3 115.5(3) . .
C3 C10 H10A 109.5 . .
C3 C10 H10B 109.5 . .
H10A C10 H10B 109.5 . .
C3 C10 H10C 109.5 . .
H10A C10 H10C 109.5 . .
H10B C10 H10C 109.5 . .
O6 C11 O7 123.7(3) . .
O6 C11 C5 120.3(3) . .
O7 C11 C5 116.0(3) . .
C5 C12 H12A 109.5 . .
C5 C12 H12B 109.5 . .
H12A C12 H12B 109.5 . .
C5 C12 H12C 109.5 . .
H12A C12 H12C 109.5 . .
H12B C12 H12C 109.5 . .

loop_
_geom_bond_atom_site_label_1
_geom_bond_atom_site_label_2
_geom_bond_distance
_geom_bond_site_symmetry_2
U O1 1.797(3) 5
U O1 1.797(3) .
U O5 2.265(3) 6
U O5 2.265(3) 2
U O2 2.266(3) .
U O2 2.266(3) 5
Tb O4 2.313(3) 2
Tb O4 2.313(3) .
Tb O6 2.316(3) 1_565
Tb O6 2.316(3) 2_565
Tb O3 2.376(2) 2
Tb O3 2.376(2) .
Tb O8 2.438(3) 2
Tb O8 2.438(3) .
O2 C7 1.290(4) .
O3 C7 1.234(4) .
O4 C9 1.230(4) .
O5 C9 1.290(4) .
O5 U 2.265(3) 2
O6 C11 1.236(4) .
O6 Tb 2.316(3) 1_545
O7 C11 1.274(4) .
O7 H7 0.9313 .
O8 H8A 0.9655 .
O8 H8B 0.8809 .
C1 C6 1.531(5) .
C1 C7 1.533(5) .
C1 C2 1.540(4) .
C1 C8 1.554(5) .
C2 C3 1.531(5) .
C2 H2A 0.9900 .
C2 H2B 0.9900 .
C3 C9 1.527(5) .
C3 C4 1.535(5) .
C3 C10 1.539(5) .
C4 C5 1.554(5) .
C4 H4A 0.9900 .
C4 H4B 0.9900 .
C5 C12 1.531(5) .
C5 C11 1.532(5) .
C5 C6 1.541(5) .
C6 H6A 0.9900 .
C6 H6B 0.9900 .
C8 H8C 0.9800 .
C8 H8D 0.9800 .
C8 H8E 0.9800 .
C10 H10A 0.9800 .
C10 H10B 0.9800 .
C10 H10C 0.9800 .
C12 H12A 0.9800 .
C12 H12B 0.9800 .
C12 H12C 0.9800 .

loop_
_geom_hbond_atom_site_label_D
_geom_hbond_atom_site_label_H
_geom_hbond_atom_site_label_A
_geom_hbond_distance_DH
_geom_hbond_distance_HA
_geom_hbond_distance_DA
_geom_hbond_angle_DHA
_geom_hbond_site_symmetry_A
O7 H7 O7 0.93 1.59 2.445(5) 150.1 2
O8 H8A O1 0.97 2.10 3.005(4) 155.3 5
O8 H8B O1 0.88 2.07 2.933(4) 167.5 1_565
